data_7054494
loop_
_publ_author_name
'Bo, Qi-Bing'
'Pang, Juan-Juan'
'Wang, Hong-Yan'
'Fan, Chun-Hua'
'Zhang, Zhen-Wei'

_publ_section_title
;
 In situ solvent and counteranion-induced synthesis, structural
 characterization and photoluminescence properties of Pb-based MOFs
;
_journal_issue 1
_journal_name_full 'New J. Chem.'
_journal_page_first 431
_journal_paper_doi 10.1039/C4NJ01506A
_journal_volume 39
_journal_year 2015
_chemical_formula_sum 'C36 H36 O13 Pb4'
_chemical_formula_weight 1505.41
_chemical_name_systematic
; 
 ? 
;
_space_group_IT_number 33
_symmetry_cell_setting orthorhombic
_symmetry_space_group_name_Hall 'P 2c -2n'
_symmetry_space_group_name_H-M 'P n a 21'
_atom_sites_solution_hydrogens geom
_atom_sites_solution_primary direct
_atom_sites_solution_secondary difmap
_audit_creation_method SHELXL-97
_cell_angle_alpha 90.00
_cell_angle_beta 90.00
_cell_angle_gamma 90.00
_cell_formula_units_Z 4
_cell_length_a 18.4043(5)
_cell_length_b 30.9956(9)
_cell_length_c 6.9963(2)
_cell_measurement_reflns_used 5171
_cell_measurement_temperature 293(2)
_cell_measurement_theta_max 28.6680
_cell_measurement_theta_min 3.6970
_cell_volume 3991.1(2)
_computing_data_collection
;
CrysAlisPro, Agilent Technologies,
Version 1.171.37.31 (release 14-01-2014 CrysAlis171 .NET)
(compiled Jan 14 2014,18:38:05)
;
_computing_molecular_graphics 'Olex2 (Dolomanov et al., 2009)'
_computing_publication_material 'Olex2 (Dolomanov et al., 2009)'
_computing_structure_refinement 'SHELXL-97 (Sheldrick, 1997)'
_computing_structure_solution 'SHELXS-97 (Sheldrick, 1990)'
_diffrn_ambient_temperature 293(2)
_diffrn_measured_fraction_theta_full 0.996
_diffrn_measured_fraction_theta_max 0.996
_diffrn_measurement_device_type 'Xcalibur, Eos, Gemini'
_diffrn_radiation_monochromator graphite
_diffrn_radiation_source 'fine-focus sealed tube'
_diffrn_radiation_type MoK\a
_diffrn_radiation_wavelength 0.71073
_diffrn_reflns_av_R_equivalents 0.0000
_diffrn_reflns_av_unetI/netI 0.0442
_diffrn_reflns_limit_h_max 21
_diffrn_reflns_limit_h_min 0
_diffrn_reflns_limit_k_max 36
_diffrn_reflns_limit_k_min 0
_diffrn_reflns_limit_l_max 8
_diffrn_reflns_limit_l_min -8
_diffrn_reflns_number 6388
_diffrn_reflns_theta_full 25.02
_diffrn_reflns_theta_max 25.02
_diffrn_reflns_theta_min 2.96
_exptl_absorpt_coefficient_mu 16.884
_exptl_absorpt_correction_T_max 0.4307
_exptl_absorpt_correction_T_min 0.2365
_exptl_absorpt_correction_type multi-scan
_exptl_absorpt_process_details
;
CrysAlisPro, Agilent Technologies,
Version 1.171.37.31 (release 14-01-2014 CrysAlis171 .NET)
(compiled Jan 14 2014,18:38:05)
Empirical absorption correction using spherical harmonics,
 implemented in SCALE3 ABSPACK scaling algorithm.
;
_exptl_crystal_colour white
_exptl_crystal_density_diffrn 2.505
_exptl_crystal_density_method 'not measured'
_exptl_crystal_description prism-shaped
_exptl_crystal_F_000 2736
_exptl_crystal_size_max 0.12
_exptl_crystal_size_mid 0.09
_exptl_crystal_size_min 0.06
_refine_diff_density_max 1.811
_refine_diff_density_min -1.312
_refine_diff_density_rms 0.193
_refine_ls_abs_structure_details 'Flack H D (1983), Acta Cryst. A39, 876-881'
_refine_ls_abs_structure_Flack 0.038(13)
_refine_ls_extinction_method none
_refine_ls_goodness_of_fit_ref 1.055
_refine_ls_hydrogen_treatment constr
_refine_ls_matrix_type full
_refine_ls_number_parameters 526
_refine_ls_number_reflns 6388
_refine_ls_number_restraints 1
_refine_ls_restrained_S_all 1.055
_refine_ls_R_factor_all 0.0410
_refine_ls_R_factor_gt 0.0354
_refine_ls_shift/su_max 0.001
_refine_ls_shift/su_mean 0.000
_refine_ls_structure_factor_coef Fsqd
_refine_ls_weighting_details 'calc w=1/[\s^2^(Fo^2^)+(0.0374P)^2^+12.4369P] where P=(Fo^2^+2Fc^2^)/3'
_refine_ls_weighting_scheme calc
_refine_ls_wR_factor_gt 0.0749
_refine_ls_wR_factor_ref 0.0778
_reflns_number_gt 5912
_reflns_number_total 6388
_reflns_threshold_expression >2sigma(I)
_cod_data_source_file c4nj01506a2.cif
_cod_data_source_block Pb3
_cod_depositor_comments
;
The following automatic conversions were performed:

'_symmetry_cell_setting' value 'Orthorhombic' changed to
'orthorhombic' according to
/usr/data/users/saulius/crontab/automatic-downloads/rss-feeds/RSC/lib/dictionaries/cif_core.dic
dictionary named 'cif_core.dic' version 2.4.2 from 2011-04-26.

Automatic conversion script
Id: cif_fix_values 2827 2014-09-09 07:05:25Z andrius 

 Adding full bibliography for 7054492--7054494.cif.
;
_cod_original_sg_symbol_H-M Pna21
_cod_database_code 7054494

loop_
_symmetry_equiv_pos_as_xyz
'x, y, z'
'-x, -y, z+1/2'
'-x+1/2, y+1/2, z+1/2'
'x+1/2, -y+1/2, z'

loop_
_atom_site_label
_atom_site_type_symbol
_atom_site_fract_x
_atom_site_fract_y
_atom_site_fract_z
_atom_site_U_iso_or_equiv
_atom_site_adp_type
_atom_site_occupancy
_atom_site_symmetry_multiplicity
_atom_site_calc_flag
_atom_site_refinement_flags
_atom_site_disorder_assembly
_atom_site_disorder_group
Pb1 Pb 0.84720(2) 0.609348(12) 0.59338(9) 0.02196(11) Uani 1 1 d . . .
Pb2 Pb 1.03673(2) 0.659179(13) 0.57909(8) 0.02099(11) Uani 1 1 d . . .
Pb3 Pb 0.87300(2) 0.731954(12) 0.58826(9) 0.02146(11) Uani 1 1 d . . .
Pb4 Pb 1.08259(3) 0.333701(16) 0.50869(7) 0.02687(12) Uani 1 1 d . . .
O1 O 0.9583(5) 0.6089(3) 0.3871(14) 0.032(2) Uani 1 1 d . . .
O2 O 1.0661(6) 0.5775(3) 0.3800(17) 0.044(3) Uani 1 1 d . . .
O3 O 1.0746(5) 0.4150(3) 0.4172(13) 0.029(2) Uani 1 1 d . . .
O4 O 0.9702(5) 0.3794(3) 0.4064(13) 0.027(2) Uani 1 1 d . . .
O5 O 0.8159(5) 0.6705(3) 0.3892(13) 0.028(2) Uani 1 1 d . . .
O6 O 0.7146(6) 0.6335(3) 0.4376(16) 0.047(3) Uani 1 1 d . . .
O7 O 0.4762(6) 0.7138(3) 0.4129(16) 0.045(3) Uani 1 1 d . . .
O8 O 0.4817(5) 0.7840(3) 0.3830(12) 0.027(2) Uani 1 1 d . . .
O9 O 0.5476(6) 0.7841(3) 0.8331(18) 0.047(3) Uani 1 1 d . . .
O10 O 0.4448(5) 0.7476(3) 0.8701(15) 0.038(3) Uani 1 1 d . . .
O11 O 0.7866(5) 0.7082(3) 0.8581(14) 0.037(2) Uani 1 1 d . . .
O12 O 0.7899(5) 0.6384(3) 0.9047(13) 0.031(2) Uani 1 1 d . . .
O13 O 0.9188(4) 0.6667(2) 0.6825(12) 0.0174(18) Uani 1 1 d . . .
C1 C 1.0006(8) 0.5745(4) 0.3667(18) 0.023(3) Uani 1 1 d . . .
C2 C 0.9621(7) 0.5320(4) 0.3395(16) 0.021(3) Uani 1 1 d . . .
C3 C 0.8894(8) 0.5297(4) 0.2804(19) 0.028(3) Uani 1 1 d . . .
H3 H 0.8645 0.5552 0.2538 0.033 Uiso 1 1 calc R . .
C4 C 1.0007(9) 0.4946(4) 0.3737(17) 0.021(3) Uani 1 1 d . . .
H4 H 1.0499 0.4958 0.4042 0.026 Uiso 1 1 calc R . .
C5 C 0.9648(7) 0.4549(4) 0.3617(17) 0.022(3) Uani 1 1 d . . .
C6 C 1.0055(8) 0.4142(4) 0.4001(18) 0.022(3) Uani 1 1 d . . .
C7 C 0.8922(8) 0.4533(5) 0.310(2) 0.031(3) Uani 1 1 d . . .
H7 H 0.8687 0.4268 0.3076 0.038 Uiso 1 1 calc R . .
C8 C 0.8534(7) 0.4905(4) 0.2605(19) 0.028(3) Uani 1 1 d . A .
C9 C 0.7761(9) 0.4888(5) 0.188(2) 0.037(4) Uani 1 1 d . . .
C10 C 0.744(2) 0.4435(10) 0.197(6) 0.046(7) Uani 0.58(4) 1 d P A 1
H10A H 0.7752 0.4236 0.1338 0.069 Uiso 0.58(4) 1 calc PR A 1
H10B H 0.6969 0.4435 0.1360 0.069 Uiso 0.58(4) 1 calc PR A 1
H10C H 0.7380 0.4351 0.3287 0.069 Uiso 0.58(4) 1 calc PR A 1
C11 C 0.7265(17) 0.5193(13) 0.301(6) 0.049(7) Uani 0.58(4) 1 d P A 1
H11A H 0.7306 0.5132 0.4346 0.073 Uiso 0.58(4) 1 calc PR A 1
H11B H 0.6771 0.5153 0.2604 0.073 Uiso 0.58(4) 1 calc PR A 1
H11C H 0.7408 0.5487 0.2772 0.073 Uiso 0.58(4) 1 calc PR A 1
C12 C 0.776(2) 0.5036(14) -0.021(6) 0.056(8) Uani 0.58(4) 1 d P A 1
H12A H 0.8117 0.5256 -0.0391 0.084 Uiso 0.58(4) 1 calc PR A 1
H12B H 0.7287 0.5149 -0.0529 0.084 Uiso 0.58(4) 1 calc PR A 1
H12C H 0.7865 0.4795 -0.1027 0.084 Uiso 0.58(4) 1 calc PR A 1
C10' C 0.762(3) 0.5228(16) 0.034(7) 0.046(7) Uani 0.42(4) 1 d P A 2
H10D H 0.7712 0.5510 0.0855 0.069 Uiso 0.42(4) 1 calc PR A 2
H10E H 0.7119 0.5211 -0.0058 0.069 Uiso 0.42(4) 1 calc PR A 2
H10F H 0.7929 0.5177 -0.0733 0.069 Uiso 0.42(4) 1 calc PR A 2
C11' C 0.758(2) 0.4449(13) 0.102(11) 0.049(7) Uani 0.42(4) 1 d P A 2
H11D H 0.7979 0.4349 0.0269 0.073 Uiso 0.42(4) 1 calc PR A 2
H11E H 0.7155 0.4475 0.0222 0.073 Uiso 0.42(4) 1 calc PR A 2
H11F H 0.7480 0.4247 0.2029 0.073 Uiso 0.42(4) 1 calc PR A 2
C12' C 0.724(3) 0.4976(19) 0.352(8) 0.056(8) Uani 0.42(4) 1 d P A 2
H12D H 0.7216 0.4728 0.4345 0.084 Uiso 0.42(4) 1 calc PR A 2
H12E H 0.6760 0.5033 0.3018 0.084 Uiso 0.42(4) 1 calc PR A 2
H12F H 0.7400 0.5222 0.4237 0.084 Uiso 0.42(4) 1 calc PR A 2
C13 C 0.7449(8) 0.6671(5) 0.3858(19) 0.025(3) Uani 1 1 d . . .
C14 C 0.7028(7) 0.7064(4) 0.3321(18) 0.024(3) Uani 1 1 d . . .
C15 C 0.6298(8) 0.7078(5) 0.363(2) 0.025(3) Uani 1 1 d . . .
H15 H 0.6063 0.6836 0.4113 0.030 Uiso 1 1 calc R . .
C16 C 0.7379(8) 0.7434(4) 0.2588(18) 0.025(3) Uani 1 1 d . . .
H16 H 0.7877 0.7425 0.2375 0.030 Uiso 1 1 calc R . .
C17 C 0.5902(7) 0.7446(4) 0.3238(18) 0.024(3) Uani 1 1 d . . .
C18 C 0.5103(9) 0.7456(5) 0.3741(19) 0.026(3) Uani 1 1 d . . .
C19 C 0.6261(7) 0.7805(4) 0.2521(18) 0.027(3) Uani 1 1 d . . .
H19 H 0.5995 0.8054 0.2261 0.033 Uiso 1 1 calc R . .
C20 C 0.7007(7) 0.7806(4) 0.2180(17) 0.022(3) Uani 1 1 d . B .
C21 C 0.7398(8) 0.8209(4) 0.140(2) 0.031(3) Uani 1 1 d . . .
C22 C 0.8219(15) 0.8154(9) 0.134(5) 0.048(7) Uani 0.56(2) 1 d P B 1
H22A H 0.8447 0.8432 0.1281 0.072 Uiso 0.56(2) 1 calc PR B 1
H22B H 0.8351 0.7989 0.0230 0.072 Uiso 0.56(2) 1 calc PR B 1
H22C H 0.8378 0.8005 0.2468 0.072 Uiso 0.56(2) 1 calc PR B 1
C23 C 0.714(2) 0.8252(11) -0.068(5) 0.056(7) Uani 0.56(2) 1 d P B 1
H23A H 0.6614 0.8261 -0.0708 0.084 Uiso 0.56(2) 1 calc PR B 1
H23B H 0.7302 0.8010 -0.1413 0.084 Uiso 0.56(2) 1 calc PR B 1
H23C H 0.7325 0.8513 -0.1227 0.084 Uiso 0.56(2) 1 calc PR B 1
C24 C 0.7199(19) 0.8620(10) 0.246(5) 0.051(7) Uani 0.56(2) 1 d P B 1
H24A H 0.7503 0.8852 0.2025 0.076 Uiso 0.56(2) 1 calc PR B 1
H24B H 0.7268 0.8578 0.3805 0.076 Uiso 0.56(2) 1 calc PR B 1
H24C H 0.6699 0.8690 0.2211 0.076 Uiso 0.56(2) 1 calc PR B 1
C22' C 0.691(2) 0.8607(12) 0.142(6) 0.048(7) Uani 0.44(2) 1 d P B 2
H22D H 0.6654 0.8622 0.2613 0.072 Uiso 0.44(2) 1 calc PR B 2
H22E H 0.6561 0.8586 0.0392 0.072 Uiso 0.44(2) 1 calc PR B 2
H22F H 0.7197 0.8862 0.1250 0.072 Uiso 0.44(2) 1 calc PR B 2
C23' C 0.806(2) 0.8322(14) 0.264(7) 0.056(7) Uani 0.44(2) 1 d P B 2
H23D H 0.8296 0.8574 0.2130 0.084 Uiso 0.44(2) 1 calc PR B 2
H23E H 0.8398 0.8085 0.2629 0.084 Uiso 0.44(2) 1 calc PR B 2
H23F H 0.7908 0.8378 0.3925 0.084 Uiso 0.44(2) 1 calc PR B 2
C24' C 0.767(3) 0.8142(13) -0.063(6) 0.051(7) Uani 0.44(2) 1 d P B 2
H24D H 0.7292 0.8016 -0.1387 0.076 Uiso 0.44(2) 1 calc PR B 2
H24E H 0.8084 0.7953 -0.0610 0.076 Uiso 0.44(2) 1 calc PR B 2
H24F H 0.7809 0.8415 -0.1166 0.076 Uiso 0.44(2) 1 calc PR B 2
C25 C 0.5151(9) 0.7485(5) 0.858(2) 0.029(4) Uani 1 1 d . . .
C26 C 0.5580(8) 0.7083(4) 0.873(2) 0.031(3) Uani 1 1 d . . .
C27 C 0.6331(8) 0.7093(5) 0.861(2) 0.028(4) Uani 1 1 d . . .
H27 H 0.6564 0.7355 0.8387 0.034 Uiso 1 1 calc R . .
C28 C 0.5216(9) 0.6685(5) 0.894(3) 0.046(4) Uani 1 1 d . . .
H28 H 0.4711 0.6677 0.8943 0.056 Uiso 1 1 calc R . .
C29 C 0.6741(8) 0.6721(4) 0.883(2) 0.028(3) Uani 1 1 d . . .
C30 C 0.7548(8) 0.6736(5) 0.8797(19) 0.027(3) Uani 1 1 d . . .
C31 C 0.6365(9) 0.6333(5) 0.906(3) 0.046(4) Uani 1 1 d . . .
H31 H 0.6630 0.6079 0.9165 0.055 Uiso 1 1 calc R . .
C32 C 0.5604(10) 0.6310(5) 0.914(3) 0.057(5) Uani 1 1 d . C .
C33 C 0.5229(13) 0.5878(8) 0.935(4) 0.082(7) Uani 1 1 d . . .
C34 C 0.5662(19) 0.5489(11) 0.865(7) 0.076(9) Uani 0.582(19) 1 d P C 1
H34A H 0.5750 0.5517 0.7302 0.114 Uiso 0.582(19) 1 calc PR C 1
H34B H 0.5390 0.5230 0.8886 0.114 Uiso 0.582(19) 1 calc PR C 1
H34C H 0.6117 0.5475 0.9316 0.114 Uiso 0.582(19) 1 calc PR C 1
C35 C 0.510(2) 0.5831(13) 1.149(7) 0.093(12) Uani 0.582(19) 1 d P C 1
H35A H 0.5534 0.5906 1.2169 0.140 Uiso 0.582(19) 1 calc PR C 1
H35B H 0.4968 0.5539 1.1771 0.140 Uiso 0.582(19) 1 calc PR C 1
H35C H 0.4712 0.6021 1.1871 0.140 Uiso 0.582(19) 1 calc PR C 1
C36 C 0.449(2) 0.5873(12) 0.833(8) 0.087(10) Uani 0.582(19) 1 d P C 1
H36A H 0.4173 0.6077 0.8922 0.130 Uiso 0.582(19) 1 calc PR C 1
H36B H 0.4285 0.5589 0.8416 0.130 Uiso 0.582(19) 1 calc PR C 1
H36C H 0.4560 0.5948 0.7010 0.130 Uiso 0.582(19) 1 calc PR C 1
C34' C 0.444(3) 0.5907(14) 1.004(10) 0.076(9) Uani 0.418(19) 1 d P C 2
H34D H 0.4430 0.6033 1.1293 0.114 Uiso 0.418(19) 1 calc PR C 2
H34E H 0.4234 0.5624 1.0084 0.114 Uiso 0.418(19) 1 calc PR C 2
H34F H 0.4168 0.6084 0.9172 0.114 Uiso 0.418(19) 1 calc PR C 2
C35' C 0.526(3) 0.5737(18) 0.727(9) 0.093(12) Uani 0.418(19) 1 d P C 2
H35D H 0.4846 0.5844 0.6597 0.140 Uiso 0.418(19) 1 calc PR C 2
H35E H 0.5273 0.5428 0.7199 0.140 Uiso 0.418(19) 1 calc PR C 2
H35F H 0.5697 0.5851 0.6687 0.140 Uiso 0.418(19) 1 calc PR C 2
C36' C 0.566(3) 0.5569(15) 1.063(11) 0.087(10) Uani 0.418(19) 1 d P C 2
H36D H 0.6024 0.5428 0.9895 0.130 Uiso 0.418(19) 1 calc PR C 2
H36E H 0.5331 0.5358 1.1158 0.130 Uiso 0.418(19) 1 calc PR C 2
H36F H 0.5878 0.5729 1.1654 0.130 Uiso 0.418(19) 1 calc PR C 2

loop_
_atom_site_aniso_label
_atom_site_aniso_U_11
_atom_site_aniso_U_22
_atom_site_aniso_U_33
_atom_site_aniso_U_23
_atom_site_aniso_U_13
_atom_site_aniso_U_12
Pb1 0.0185(2) 0.0163(2) 0.0312(2) -0.0017(3) -0.0002(3) -0.00051(17)
Pb2 0.0148(2) 0.0196(2) 0.0286(2) -0.0008(3) 0.0021(3) 0.00042(16)
Pb3 0.0167(2) 0.0176(2) 0.0301(2) 0.0001(3) 0.0010(3) 0.00098(17)
Pb4 0.0298(3) 0.0267(3) 0.0240(2) 0.0039(2) 0.0010(2) 0.0075(2)
O1 0.032(6) 0.017(5) 0.046(6) -0.007(4) 0.010(5) 0.004(4)
O2 0.033(7) 0.021(6) 0.077(8) 0.003(5) -0.001(6) 0.000(5)
O3 0.022(6) 0.020(5) 0.045(5) 0.001(4) -0.008(4) 0.004(4)
O4 0.016(5) 0.022(5) 0.043(5) -0.006(4) 0.007(4) 0.000(4)
O5 0.018(5) 0.027(5) 0.038(5) -0.002(4) -0.009(4) 0.007(4)
O6 0.034(7) 0.033(6) 0.074(8) 0.013(5) -0.002(6) 0.002(5)
O7 0.035(7) 0.030(6) 0.071(7) 0.004(5) 0.012(6) -0.001(5)
O8 0.017(5) 0.026(5) 0.038(5) -0.007(4) 0.002(4) 0.006(4)
O9 0.039(7) 0.027(6) 0.075(8) 0.012(6) -0.023(6) 0.001(5)
O10 0.027(6) 0.036(6) 0.051(6) 0.009(5) 0.002(5) 0.012(5)
O11 0.025(6) 0.038(6) 0.048(6) -0.007(5) 0.016(5) -0.004(5)
O12 0.021(5) 0.030(6) 0.043(6) -0.005(4) 0.007(5) 0.002(4)
O13 0.008(4) 0.011(4) 0.033(4) 0.000(3) 0.003(4) -0.003(3)
C1 0.022(9) 0.026(8) 0.022(6) 0.002(6) 0.002(6) 0.000(6)
C2 0.024(8) 0.020(7) 0.019(6) 0.001(5) 0.004(6) -0.003(6)
C3 0.026(8) 0.023(7) 0.034(7) 0.000(6) 0.002(6) 0.007(6)
C4 0.019(6) 0.019(7) 0.026(8) -0.002(6) 0.000(6) 0.000(6)
C5 0.022(7) 0.018(7) 0.027(6) -0.005(5) 0.001(6) 0.003(6)
C6 0.026(9) 0.016(7) 0.024(7) -0.005(5) -0.002(6) 0.006(6)
C7 0.031(8) 0.025(8) 0.039(8) 0.000(6) 0.000(7) -0.004(6)
C8 0.021(8) 0.027(8) 0.036(8) 0.004(6) 0.002(6) 0.007(6)
C9 0.022(9) 0.036(9) 0.052(9) 0.001(7) -0.003(7) 0.003(7)
C10 0.035(16) 0.042(15) 0.06(2) 0.007(14) -0.005(13) -0.006(12)
C11 0.034(15) 0.038(15) 0.075(18) 0.001(15) -0.001(15) -0.002(11)
C12 0.037(17) 0.06(2) 0.07(2) 0.009(17) -0.006(15) -0.002(16)
C10' 0.035(16) 0.042(15) 0.06(2) 0.007(14) -0.005(13) -0.006(12)
C11' 0.034(15) 0.038(15) 0.075(18) 0.001(15) -0.001(15) -0.002(11)
C12' 0.037(17) 0.06(2) 0.07(2) 0.009(17) -0.006(15) -0.002(16)
C13 0.018(8) 0.029(8) 0.029(7) -0.002(6) -0.003(6) -0.001(6)
C14 0.017(7) 0.026(7) 0.029(7) 0.000(6) 0.004(6) 0.003(6)
C15 0.021(9) 0.025(8) 0.028(7) 0.003(6) 0.000(6) 0.000(6)
C16 0.022(8) 0.026(7) 0.027(7) -0.003(6) 0.003(6) 0.004(6)
C17 0.019(7) 0.028(7) 0.027(6) -0.007(6) 0.003(6) 0.005(6)
C18 0.023(9) 0.027(8) 0.029(7) -0.001(6) 0.001(6) 0.004(7)
C19 0.023(8) 0.029(8) 0.030(7) -0.002(6) 0.001(6) 0.007(6)
C20 0.016(7) 0.028(7) 0.023(6) 0.003(5) -0.004(5) 0.000(6)
C21 0.021(8) 0.033(8) 0.040(9) 0.001(6) 0.006(6) 0.001(6)
C22 0.045(15) 0.037(13) 0.061(19) 0.002(12) 0.006(13) -0.014(11)
C23 0.048(18) 0.049(16) 0.070(18) 0.009(13) 0.003(15) -0.015(14)
C24 0.055(19) 0.037(15) 0.060(16) -0.004(12) 0.027(15) -0.007(13)
C22' 0.045(15) 0.037(13) 0.061(19) 0.002(12) 0.006(13) -0.014(11)
C23' 0.048(18) 0.049(16) 0.070(18) 0.009(13) 0.003(15) -0.015(14)
C24' 0.055(19) 0.037(15) 0.060(16) -0.004(12) 0.027(15) -0.007(13)
C25 0.023(9) 0.020(8) 0.045(9) 0.004(6) -0.015(7) 0.005(7)
C26 0.024(8) 0.025(8) 0.044(8) 0.004(6) -0.007(7) 0.004(6)
C27 0.024(9) 0.024(8) 0.036(8) 0.002(6) 0.002(7) 0.000(7)
C28 0.028(9) 0.028(9) 0.083(13) 0.006(8) -0.003(9) 0.002(7)
C29 0.020(8) 0.024(8) 0.040(8) -0.006(6) -0.002(6) -0.003(6)
C30 0.019(8) 0.029(8) 0.032(7) -0.007(6) 0.005(6) -0.006(7)
C31 0.026(9) 0.033(9) 0.078(12) 0.005(8) -0.003(8) 0.001(7)
C32 0.035(11) 0.033(10) 0.102(15) 0.007(9) -0.005(10) -0.003(8)
C33 0.054(15) 0.057(14) 0.13(2) 0.006(14) -0.007(15) -0.004(11)
C34 0.055(19) 0.046(17) 0.13(3) 0.007(19) -0.01(2) -0.015(14)
C35 0.08(3) 0.07(2) 0.13(3) 0.00(2) -0.01(2) -0.010(18)
C36 0.06(2) 0.06(2) 0.14(3) 0.01(2) -0.01(2) -0.009(15)
C34' 0.055(19) 0.046(17) 0.13(3) 0.007(19) -0.01(2) -0.015(14)
C35' 0.08(3) 0.07(2) 0.13(3) 0.00(2) -0.01(2) -0.010(18)
C36' 0.06(2) 0.06(2) 0.14(3) 0.01(2) -0.01(2) -0.009(15)

loop_
_atom_type_symbol
_atom_type_description
_atom_type_scat_dispersion_real
_atom_type_scat_dispersion_imag
_atom_type_scat_source
C C 0.0033 0.0016 'International Tables Vol C Tables 4.2.6.8 and 6.1.1.4'
H H 0.0000 0.0000 'International Tables Vol C Tables 4.2.6.8 and 6.1.1.4'
O O 0.0106 0.0060 'International Tables Vol C Tables 4.2.6.8 and 6.1.1.4'
Pb Pb -3.3944 10.1111 'International Tables Vol C Tables 4.2.6.8 and 6.1.1.4'

loop_
_geom_angle_atom_site_label_1
_geom_angle_atom_site_label_2
_geom_angle_atom_site_label_3
_geom_angle
_geom_angle_site_symmetry_1
_geom_angle_site_symmetry_3
O13 Pb1 O5 72.2(3) . .
O13 Pb1 O1 72.1(3) . .
O5 Pb1 O1 82.0(3) . .
O13 Pb1 O12 74.7(3) . .
O5 Pb1 O12 97.3(3) . .
O1 Pb1 O12 145.3(3) . .
O13 Pb1 Pb4 37.3(2) . 2_765
O5 Pb1 Pb4 100.0(2) . 2_765
O1 Pb1 Pb4 100.0(2) . 2_765
O12 Pb1 Pb4 45.7(2) . 2_765
O13 Pb2 O8 73.3(3) . 4_565
O13 Pb2 O9 77.4(3) . 4_565
O8 Pb2 O9 85.8(3) 4_565 4_565
O13 Pb2 O1 71.8(3) . .
O8 Pb2 O1 84.8(3) 4_565 .
O9 Pb2 O1 149.2(3) 4_565 .
O13 Pb2 O4 73.8(3) . 2_765
O8 Pb2 O4 143.8(3) 4_565 2_765
O9 Pb2 O4 72.6(3) 4_565 2_765
O1 Pb2 O4 99.1(3) . 2_765
O13 Pb3 O10 78.4(3) . 4_565
O13 Pb3 O8 72.4(3) . 4_565
O10 Pb3 O8 94.7(3) 4_565 4_565
O13 Pb3 O11 76.4(3) . .
O10 Pb3 O11 79.5(3) 4_565 .
O8 Pb3 O11 148.7(3) 4_565 .
O13 Pb3 O5 69.7(3) . .
O10 Pb3 O5 147.3(3) 4_565 .
O8 Pb3 O5 82.6(3) 4_565 .
O11 Pb3 O5 86.2(3) . .
O13 Pb3 Pb4 36.6(2) . 2_765
O10 Pb3 Pb4 51.7(2) 4_565 2_765
O8 Pb3 Pb4 99.9(2) 4_565 2_765
O11 Pb3 Pb4 52.5(2) . 2_765
O5 Pb3 Pb4 96.5(2) . 2_765
O13 Pb4 O3 76.0(3) 2_764 .
O13 Pb4 O12 74.5(3) 2_764 2_764
O3 Pb4 O12 70.2(3) . 2_764
O13 Pb4 O4 73.7(3) 2_764 .
O3 Pb4 O4 50.3(3) . .
O12 Pb4 O4 117.2(3) 2_764 .
O13 Pb4 Pb1 37.59(18) 2_764 2_764
O3 Pb4 Pb1 49.8(2) . 2_764
O12 Pb4 Pb1 45.2(2) 2_764 2_764
O4 Pb4 Pb1 78.4(2) . 2_764
O13 Pb4 Pb3 36.70(18) 2_764 2_764
O3 Pb4 Pb3 110.6(2) . 2_764
O12 Pb4 Pb3 76.1(2) 2_764 2_764
O4 Pb4 Pb3 104.95(19) . 2_764
Pb1 Pb4 Pb3 63.230(14) 2_764 2_764
C1 O1 Pb1 123.1(8) . .
C1 O1 Pb2 102.6(8) . .
Pb1 O1 Pb2 99.1(3) . .
C6 O3 Pb4 93.4(7) . .
C6 O4 Pb2 113.0(8) . 2_764
C6 O4 Pb4 93.8(8) . .
Pb2 O4 Pb4 91.8(3) 2_764 .
C13 O5 Pb1 100.5(8) . .
C13 O5 Pb3 118.4(8) . .
Pb1 O5 Pb3 99.3(3) . .
C18 O8 Pb2 121.0(9) . 4_465
C18 O8 Pb3 99.8(8) . 4_465
Pb2 O8 Pb3 98.7(3) 4_465 4_465
C25 O9 Pb2 132.0(9) . 4_465
C25 O10 Pb3 118.6(9) . 4_465
C30 O11 Pb3 129.2(9) . .
C30 O12 Pb1 112.8(8) . .
C30 O12 Pb4 102.1(8) . 2_765
Pb1 O12 Pb4 89.0(3) . 2_765
Pb4 O13 Pb3 106.7(3) 2_765 .
Pb4 O13 Pb1 105.1(3) 2_765 .
Pb3 O13 Pb1 113.2(3) . .
Pb4 O13 Pb2 109.0(3) 2_765 .
Pb3 O13 Pb2 110.3(3) . .
Pb1 O13 Pb2 112.2(3) . .
O2 C1 O1 120.8(13) . .
O2 C1 C2 123.0(12) . .
O1 C1 C2 116.1(12) . .
C4 C2 C3 119.9(12) . .
C4 C2 C1 118.0(13) . .
C3 C2 C1 122.0(12) . .
C8 C3 C2 121.9(12) . .
C8 C3 H3 119.1 . .
C2 C3 H3 119.1 . .
C2 C4 C5 119.1(14) . .
C2 C4 H4 120.5 . .
C5 C4 H4 120.5 . .
C7 C5 C4 120.1(13) . .
C7 C5 C6 120.1(12) . .
C4 C5 C6 119.8(13) . .
O4 C6 O3 121.8(12) . .
O4 C6 C5 118.1(13) . .
O3 C6 C5 120.0(12) . .
C5 C7 C8 121.9(13) . .
C5 C7 H7 119.0 . .
C8 C7 H7 119.0 . .
C3 C8 C7 116.8(13) . .
C3 C8 C9 120.8(12) . .
C7 C8 C9 122.4(13) . .
C8 C9 C11' 112(2) . .
C8 C9 C10 112.7(17) . .
C11' C9 C10 27(2) . .
C8 C9 C12' 110(2) . .
C11' C9 C12' 108(3) . .
C10 C9 C12' 83(2) . .
C8 C9 C10' 112(2) . .
C11' C9 C10' 107(3) . .
C10 C9 C10' 127(2) . .
C12' C9 C10' 107(3) . .
C8 C9 C12 108(2) . .
C11' C9 C12 84(3) . .
C10 C9 C12 108(2) . .
C12' C9 C12 132(3) . .
C10' C9 C12 28.7(18) . .
C8 C9 C11 111.4(18) . .
C11' C9 C11 128(2) . .
C10 C9 C11 108(2) . .
C12' C9 C11 29.0(19) . .
C10' C9 C11 80(2) . .
C12 C9 C11 108(2) . .
C9 C10 H10A 109.5 . .
C9 C10 H10B 109.5 . .
C9 C10 H10C 109.5 . .
C9 C11 H11A 109.5 . .
C9 C11 H11B 109.5 . .
C9 C11 H11C 109.5 . .
C9 C12 H12A 109.5 . .
C9 C12 H12B 109.5 . .
C9 C12 H12C 109.5 . .
C9 C10' H10D 109.5 . .
C9 C10' H10E 109.5 . .
H10D C10' H10E 109.5 . .
C9 C10' H10F 109.5 . .
H10D C10' H10F 109.5 . .
H10E C10' H10F 109.5 . .
C9 C11' H11D 109.5 . .
C9 C11' H11E 109.5 . .
H11D C11' H11E 109.5 . .
C9 C11' H11F 109.5 . .
H11D C11' H11F 109.5 . .
H11E C11' H11F 109.5 . .
C9 C12' H12D 109.5 . .
C9 C12' H12E 109.5 . .
H12D C12' H12E 109.5 . .
C9 C12' H12F 109.5 . .
H12D C12' H12F 109.5 . .
H12E C12' H12F 109.5 . .
O6 C13 O5 121.0(13) . .
O6 C13 C14 121.9(13) . .
O5 C13 C14 117.0(12) . .
C15 C14 C16 118.9(12) . .
C15 C14 C13 119.8(12) . .
C16 C14 C13 121.2(12) . .
C14 C15 C17 121.0(13) . .
C14 C15 H15 119.5 . .
C17 C15 H15 119.5 . .
C20 C16 C14 122.1(13) . .
C20 C16 H16 119.0 . .
C14 C16 H16 119.0 . .
C15 C17 C19 118.9(13) . .
C15 C17 C18 118.9(13) . .
C19 C17 C18 122.0(12) . .
O7 C18 O8 121.8(14) . .
O7 C18 C17 123.0(14) . .
O8 C18 C17 115.0(13) . .
C17 C19 C20 122.1(13) . .
C17 C19 H19 118.9 . .
C20 C19 H19 118.9 . .
C16 C20 C19 117.0(13) . .
C16 C20 C21 121.5(12) . .
C19 C20 C21 121.5(12) . .
C24 C21 C24' 131(2) . .
C24 C21 C22 110.4(19) . .
C24' C21 C22 68(2) . .
C24 C21 C22' 34.6(18) . .
C24' C21 C22' 108(2) . .
C22 C21 C22' 133(2) . .
C24 C21 C23' 74(2) . .
C24' C21 C23' 107(3) . .
C22 C21 C23' 41.6(19) . .
C22' C21 C23' 106(2) . .
C24 C21 C20 113.2(16) . .
C24' C21 C20 112.0(19) . .
C22 C21 C20 112.5(14) . .
C22' C21 C20 112.0(17) . .
C23' C21 C20 110.9(18) . .
C24 C21 C23 108(2) . .
C24' C21 C23 40(2) . .
C22 C21 C23 107(2) . .
C22' C21 C23 76(2) . .
C23' C21 C23 140(2) . .
C20 C21 C23 105.0(16) . .
C21 C22 H22A 109.5 . .
C21 C22 H22B 109.5 . .
C21 C22 H22C 109.5 . .
C21 C23 H23A 109.5 . .
C21 C23 H23B 109.5 . .
C21 C23 H23C 109.5 . .
C21 C24 H24A 109.5 . .
C21 C24 H24B 109.5 . .
C21 C24 H24C 109.5 . .
C21 C22' H22D 109.5 . .
C21 C22' H22E 109.5 . .
H22D C22' H22E 109.5 . .
C21 C22' H22F 109.5 . .
H22D C22' H22F 109.5 . .
H22E C22' H22F 109.5 . .
C21 C23' H23D 109.5 . .
C21 C23' H23E 109.5 . .
H23D C23' H23E 109.5 . .
C21 C23' H23F 109.5 . .
H23D C23' H23F 109.5 . .
H23E C23' H23F 109.5 . .
C21 C24' H24D 109.5 . .
C21 C24' H24E 109.5 . .
H24D C24' H24E 109.5 . .
C21 C24' H24F 109.5 . .
H24D C24' H24F 109.5 . .
H24E C24' H24F 109.5 . .
O9 C25 O10 120.0(13) . .
O9 C25 C26 119.4(14) . .
O10 C25 C26 120.6(13) . .
C27 C26 C28 119.9(13) . .
C27 C26 C25 120.7(14) . .
C28 C26 C25 119.4(14) . .
C26 C27 C29 121.2(14) . .
C26 C27 H27 119.4 . .
C29 C27 H27 119.4 . .
C32 C28 C26 120.3(16) . .
C32 C28 H28 119.8 . .
C26 C28 H28 119.8 . .
C27 C29 C31 117.3(14) . .
C27 C29 C30 121.2(13) . .
C31 C29 C30 121.5(13) . .
O11 C30 O12 121.3(13) . .
O11 C30 C29 120.1(13) . .
O12 C30 C29 118.5(12) . .
C29 C31 C32 122.9(15) . .
C29 C31 H31 118.6 . .
C32 C31 H31 118.6 . .
C28 C32 C31 118.2(16) . .
C28 C32 C33 121.6(17) . .
C31 C32 C33 120.2(17) . .
C32 C33 C35 105(3) . .
C32 C33 C35' 98(3) . .
C35 C33 C35' 157(3) . .
C32 C33 C34 115(2) . .
C35 C33 C34 109(3) . .
C35' C33 C34 56(3) . .
C32 C33 C36' 112(3) . .
C35 C33 C36' 56(3) . .
C35' C33 C36' 111(4) . .
C34 C33 C36' 55(3) . .
C32 C33 C34' 114(2) . .
C35 C33 C34' 63(3) . .
C35' C33 C34' 111(4) . .
C34 C33 C34' 130(3) . .
C36' C33 C34' 110(4) . .
C32 C33 C36 111(2) . .
C35 C33 C36 109(3) . .
C35' C33 C36 66(3) . .
C34 C33 C36 108(3) . .
C36' C33 C36 136(3) . .
C34' C33 C36 46(3) . .
C33 C34 H34A 109.5 . .
C33 C34 H34B 109.5 . .
C33 C34 H34C 109.5 . .
C33 C35 H35A 109.5 . .
C33 C35 H35B 109.5 . .
C33 C35 H35C 109.5 . .
C33 C36 H36A 109.5 . .
C33 C36 H36B 109.5 . .
C33 C36 H36C 109.5 . .
C33 C34' H34D 109.5 . .
C33 C34' H34E 109.5 . .
H34D C34' H34E 109.5 . .
C33 C34' H34F 109.5 . .
H34D C34' H34F 109.5 . .
H34E C34' H34F 109.5 . .
C33 C35' H35D 109.5 . .
C33 C35' H35E 109.5 . .
H35D C35' H35E 109.5 . .
C33 C35' H35F 109.5 . .
H35D C35' H35F 109.5 . .
H35E C35' H35F 109.5 . .
C33 C36' H36D 109.5 . .
C33 C36' H36E 109.5 . .
H36D C36' H36E 109.5 . .
C33 C36' H36F 109.5 . .
H36D C36' H36F 109.5 . .
H36E C36' H36F 109.5 . .

loop_
_geom_bond_atom_site_label_1
_geom_bond_atom_site_label_2
_geom_bond_distance
_geom_bond_site_symmetry_2
Pb1 O13 2.298(7) .
Pb1 O5 2.443(9) .
Pb1 O1 2.502(9) .
Pb1 O12 2.582(9) .
Pb1 Pb4 3.6370(8) 2_765
Pb2 O13 2.299(8) .
Pb2 O8 2.452(9) 4_565
Pb2 O9 2.508(10) 4_565
Pb2 O1 2.514(9) .
Pb2 O4 2.587(9) 2_765
Pb3 O13 2.289(7) .
Pb3 O10 2.457(10) 4_565
Pb3 O8 2.511(9) 4_565
Pb3 O11 2.576(9) .
Pb3 O5 2.583(9) .
Pb3 Pb4 3.6690(8) 2_765
Pb4 O13 2.283(9) 2_764
Pb4 O3 2.604(8) .
Pb4 O12 2.605(9) 2_764
Pb4 O4 2.608(9) .
Pb4 Pb1 3.6370(8) 2_764
Pb4 Pb3 3.6690(8) 2_764
O1 C1 1.328(16) .
O2 C1 1.214(17) .
O3 C6 1.278(16) .
O4 C6 1.258(16) .
O4 Pb2 2.587(9) 2_764
O5 C13 1.311(17) .
O6 C13 1.234(16) .
O7 C18 1.199(18) .
O8 C18 1.305(17) .
O8 Pb2 2.452(9) 4_465
O8 Pb3 2.511(9) 4_465
O9 C25 1.267(18) .
O9 Pb2 2.508(10) 4_465
O10 C25 1.297(18) .
O10 Pb3 2.457(10) 4_465
O11 C30 1.233(16) .
O12 C30 1.280(16) .
O12 Pb4 2.605(9) 2_765
O13 Pb4 2.283(9) 2_765
C1 C2 1.506(18) .
C2 C4 1.381(19) .
C2 C3 1.403(18) .
C3 C8 1.393(19) .
C3 H3 0.9300 .
C4 C5 1.401(19) .
C4 H4 0.9300 .
C5 C7 1.385(19) .
C5 C6 1.491(18) .
C7 C8 1.400(19) .
C7 H7 0.9300 .
C8 C9 1.51(2) .
C9 C11' 1.52(5) .
C9 C10 1.53(4) .
C9 C12' 1.53(5) .
C9 C10' 1.53(5) .
C9 C12 1.53(4) .
C9 C11 1.53(4) .
C10 H10A 0.9600 .
C10 H10B 0.9600 .
C10 H10C 0.9600 .
C11 H11A 0.9600 .
C11 H11B 0.9600 .
C11 H11C 0.9600 .
C12 H12A 0.9600 .
C12 H12B 0.9600 .
C12 H12C 0.9600 .
C10' H10D 0.9600 .
C10' H10E 0.9600 .
C10' H10F 0.9600 .
C11' H11D 0.9600 .
C11' H11E 0.9600 .
C11' H11F 0.9600 .
C12' H12D 0.9600 .
C12' H12E 0.9600 .
C12' H12F 0.9600 .
C13 C14 1.493(18) .
C14 C15 1.362(19) .
C14 C16 1.411(18) .
C15 C17 1.381(19) .
C15 H15 0.9300 .
C16 C20 1.372(18) .
C16 H16 0.9300 .
C17 C19 1.389(19) .
C17 C18 1.51(2) .
C19 C20 1.394(18) .
C19 H19 0.9300 .
C20 C21 1.541(18) .
C21 C24 1.52(3) .
C21 C24' 1.52(4) .
C21 C22 1.52(3) .
C21 C22' 1.53(4) .
C21 C23' 1.54(5) .
C21 C23 1.54(4) .
C22 H22A 0.9600 .
C22 H22B 0.9600 .
C22 H22C 0.9600 .
C23 H23A 0.9600 .
C23 H23B 0.9600 .
C23 H23C 0.9600 .
C24 H24A 0.9600 .
C24 H24B 0.9600 .
C24 H24C 0.9600 .
C22' H22D 0.9600 .
C22' H22E 0.9600 .
C22' H22F 0.9600 .
C23' H23D 0.9600 .
C23' H23E 0.9600 .
C23' H23F 0.9600 .
C24' H24D 0.9600 .
C24' H24E 0.9600 .
C24' H24F 0.9600 .
C25 C26 1.48(2) .
C26 C27 1.38(2) .
C26 C28 1.41(2) .
C27 C29 1.39(2) .
C27 H27 0.9300 .
C28 C32 1.37(2) .
C28 H28 0.9300 .
C29 C31 1.40(2) .
C29 C30 1.49(2) .
C31 C32 1.40(2) .
C31 H31 0.9300 .
C32 C33 1.51(3) .
C33 C35 1.52(5) .
C33 C35' 1.53(6) .
C33 C34 1.53(4) .
C33 C36' 1.53(6) .
C33 C34' 1.53(6) .
C33 C36 1.53(5) .
C34 H34A 0.9600 .
C34 H34B 0.9600 .
C34 H34C 0.9600 .
C35 H35A 0.9600 .
C35 H35B 0.9600 .
C35 H35C 0.9600 .
C36 H36A 0.9600 .
C36 H36B 0.9600 .
C36 H36C 0.9600 .
C34' H34D 0.9600 .
C34' H34E 0.9600 .
C34' H34F 0.9600 .
C35' H35D 0.9600 .
C35' H35E 0.9600 .
C35' H35F 0.9600 .
C36' H36D 0.9600 .
C36' H36E 0.9600 .
C36' H36F 0.9600 .
